data_1552558
loop_
_publ_author_name
'Guo, Yunhang'
'Liu, Ye'
'Hu, Nan'
'Yu, Desheng'
'Zhou, Changyou'
'Shi, Gongyin'
'Zhang, Bo'
'Wei, Min'
'Liu, Junhua'
'Luo, Lusong'
'Tang, Zhiyu'
'Song, Huipeng'
'Guo, Yin'
'Liu, Xuesong'
'Su, Dan'
'Zhang, Shuo'
'Song, Xiaomin'
'Zhou, Xing'
'Hong, Yuan'
'Chen, Shuaishuai'
'Cheng, Zhenzhen'
'Young, Steve'
'Wei, Qiang'
'Wang, Haisheng'
'Wang, Qiuwen'
'Lv, Lei'
'Wang, Fan'
'Xu, Haipeng'
'Sun, Hanzi'
'Xing, Haimei'
'Li, Na'
'Zhang, Wei'
'Wang, Zhongbo'
'Liu, Guodong'
'Sun, Zhijian'
'Zhou, Dongping'
'Li, Wei'
'Liu, Libin'
'Wang, Lai'
'Wang, Zhiwei'

_publ_section_title
;
 Discovery of Zanubrutinib (BGB-3111), a Novel, Potent, and Selective
 Covalent Inhibitor of Bruton's Tyrosine Kinase.
;
_journal_issue 17
_journal_name_full 'Journal of medicinal chemistry'
_journal_page_first 7923
_journal_page_last 7940
_journal_paper_doi 10.1021/acs.jmedchem.9b00687
_journal_volume 62
_journal_year 2019
_chemical_absolute_configuration ad
_chemical_formula_moiety 'C27 H29 N5 O3'
_chemical_formula_sum 'C27 H29 N5 O3'
_chemical_formula_weight 471.55
_chemical_name_systematic BGB-3111
_space_group_crystal_system triclinic
_space_group_IT_number 1
_space_group_name_Hall 'P 1'
_space_group_name_H-M_alt 'P 1'
_atom_sites_solution_hydrogens mixed
_atom_sites_solution_primary dual
_audit_creation_date 2018-06-10
_audit_creation_method
;
Olex2 1.2
(compiled 2018.05.29 svn.r3508 for OlexSys, GUI svn.r5506)
;
_cell_angle_alpha 77.756(4)
_cell_angle_beta 82.545(4)
_cell_angle_gamma 68.655(3)
_cell_formula_units_Z 2
_cell_length_a 8.6537(3)
_cell_length_b 8.8678(3)
_cell_length_c 16.7811(8)
_cell_measurement_reflns_used 9648
_cell_measurement_temperature 150.01(10)
_cell_measurement_theta_max 70.5510
_cell_measurement_theta_min 5.4080
_cell_volume 1170.20(8)
_computing_molecular_graphics 'Olex2 (Dolomanov et al., 2009)'
_computing_publication_material 'Olex2 (Dolomanov et al., 2009)'
_computing_structure_refinement 'ShelXL (Sheldrick, 2015)'
_computing_structure_solution 'ShelXT (Sheldrick, 2015)'
_diffrn_ambient_environment N~2~
_diffrn_ambient_temperature 150.01(10)
_diffrn_detector 'CCD plate'
_diffrn_detector_area_resol_mean 16.0450
_diffrn_detector_type Eos
_diffrn_measured_fraction_theta_full 0.999
_diffrn_measured_fraction_theta_max 0.999
_diffrn_measurement_device 'four-circle diffractometer'
_diffrn_measurement_device_type 'SuperNova, Dual, Cu at home/near, Eos'
_diffrn_measurement_method 'phi and omega scans'
_diffrn_radiation_monochromator graphite
_diffrn_radiation_probe x-ray
_diffrn_radiation_type CuK\a
_diffrn_radiation_wavelength 1.54178
_diffrn_reflns_av_R_equivalents 0.0167
_diffrn_reflns_av_unetI/netI 0.0194
_diffrn_reflns_Laue_measured_fraction_full 0.999
_diffrn_reflns_Laue_measured_fraction_max 0.999
_diffrn_reflns_limit_h_max 10
_diffrn_reflns_limit_h_min -10
_diffrn_reflns_limit_k_max 10
_diffrn_reflns_limit_k_min -8
_diffrn_reflns_limit_l_max 19
_diffrn_reflns_limit_l_min -19
_diffrn_reflns_number 12410
_diffrn_reflns_point_group_measured_fraction_full 0.743
_diffrn_reflns_point_group_measured_fraction_max 0.743
_diffrn_reflns_theta_full 66.574
_diffrn_reflns_theta_max 66.574
_diffrn_reflns_theta_min 5.404
_diffrn_source 'micro-focus sealed X-ray tube'
_diffrn_source_type 'SuperNova (Cu) X-ray Source'
_exptl_absorpt_coefficient_mu 0.722
_exptl_absorpt_correction_T_max 1.00000
_exptl_absorpt_correction_T_min 0.95441
_exptl_absorpt_correction_type empirical
_exptl_absorpt_process_details
;
CrysAlisPro 1.171.39.46 (Rigaku Oxford Diffraction, 2018)
Empirical absorption correction using spherical harmonics,
 implemented in SCALE3 ABSPACK scaling algorithm.
;
_exptl_crystal_colour 'clear light colourless'
_exptl_crystal_colour_lustre clear
_exptl_crystal_colour_modifier light
_exptl_crystal_colour_primary colourless
_exptl_crystal_density_diffrn 1.338
_exptl_crystal_description block
_exptl_crystal_F_000 500
_exptl_crystal_size_max 0.2
_exptl_crystal_size_mid 0.15
_exptl_crystal_size_min 0.15
_refine_diff_density_max 0.162
_refine_diff_density_min -0.192
_refine_diff_density_rms 0.030
_refine_ls_abs_structure_details
;
 Flack x determined using 1966 quotients [(I+)-(I-)]/[(I+)+(I-)]
 (Parsons, Flack and Wagner, Acta Cryst. B69 (2013) 249-259).
;
_refine_ls_abs_structure_Flack 0.08(7)
_refine_ls_extinction_coef 0.0020(6)
_refine_ls_extinction_expression Fc^*^=kFc[1+0.001xFc^2^\l^3^/sin(2\q)]^-1/4^
_refine_ls_extinction_method 'SHELXL-2017/1 (Sheldrick 2017)'
_refine_ls_goodness_of_fit_ref 1.031
_refine_ls_hydrogen_treatment mixed
_refine_ls_matrix_type full
_refine_ls_number_parameters 676
_refine_ls_number_reflns 6162
_refine_ls_number_restraints 6
_refine_ls_restrained_S_all 1.032
_refine_ls_R_factor_all 0.0293
_refine_ls_R_factor_gt 0.0288
_refine_ls_shift/su_max 0.000
_refine_ls_shift/su_mean 0.000
_refine_ls_structure_factor_coef Fsqd
_refine_ls_weighting_details 'w=1/[\s^2^(Fo^2^)+(0.0523P)^2^+0.1563P] where P=(Fo^2^+2Fc^2^)/3'
_refine_ls_weighting_scheme calc
_refine_ls_wR_factor_gt 0.0786
_refine_ls_wR_factor_ref 0.0789
_reflns_Friedel_coverage 0.488
_reflns_Friedel_fraction_full 0.487
_reflns_Friedel_fraction_max 0.487
_reflns_number_gt 6105
_reflns_number_total 6162
_reflns_threshold_expression 'I > 2\s(I)'
_cod_data_source_file jm9b00687_si_003.cif
_cod_data_source_block 81035606a7
_cod_original_cell_volume 1170.20(9)
_cod_database_code 1552558
_shelx_shelxl_version_number 2017/1
_shelx_space_group_comment
;
The symmetry employed for this shelxl refinement is uniquely defined
by the following loop, which should always be used as a source of
symmetry information in preference to the above space-group names.
They are only intended as comments.
;
_shelx_estimated_absorpt_t_max 0.899
_shelx_estimated_absorpt_t_min 0.869
_olex2_refinement_description
;
1. Fixed Uiso
 At 1.2 times of:
  All C(H) groups, All C(H,H) groups, All N(H,H) groups
2. Restrained distances
 N1A-H1A
 0.841 with sigma of 0.01
 N1B-C3B \\sim N1B-C3B'
 with sigma of 0.02
 C2B-C3B \\sim C2B-C3B'
 with sigma of 0.02
 C1B-C2B \\sim C1B-C2B'
 with sigma of 0.02
 C2B-C3B \\sim C2B'-C3B
 with sigma of 0.02
 C2B-C3B' \\sim C2B'-C3B'
 with sigma of 0.02
3. Others
 Fixed Sof: H1B(0.75) H1Ba(0.25) H1Bb(0.75) H1Bc(0.25) C2B(0.75) H2Ba(0.75)
 H2Bb(0.75) C3B(0.75) H3Ba(0.75) H3Bb(0.75) C3B'(0.25) H3Bc(0.25) H3Bd(0.25)
 C2B'(0.25) H2Bc(0.25) H2Bd(0.25)
4.a Ternary CH refined with riding coordinates:
 C1A(H1Aa), C20A(H20A), C20B(H20B), C1B(H1Bb), C1B(H1Bc)
4.b Secondary CH2 refined with riding coordinates:
 C22A(H22c,H22d), C2A(H2Aa,H2Ab), C24A(H24c,H24d), C23A(H23c,H23d), C21A(H21c,
 H21d), C21B(H21a,H21b), C23B(H23a,H23b), C24B(H24a,H24b), C22B(H22a,H22b),
 C2B(H2Ba,H2Bb), C3B(H3Ba,H3Bb), C3B'(H3Bc,H3Bd), C2B'(H2Bc,H2Bd)
4.c Aromatic/amide H refined with riding coordinates:
 C13B(H13B), N1B(H1B), N1B(H1Ba), C26A(H26A), C9A(H9A), C10A(H10A), C9B(H9B),
 C16A(H16A), C12B(H12B), C15A(H15A), C12A(H12A), C18B(H18B), C15B(H15B),
 C19B(H19B), C13A(H13A), C10B(H10B), C19A(H19A), C16B(H16B), C17A(H17A),
 C17B(H17B), C26B(H26B), C18A(H18A)
4.d X=CH2 refined with riding coordinates:
 C27B(H27a,H27b), C27A(H27c,H27d)
;
_olex2_submission_original_sample_id 810356-06-A7
_olex2_submission_special_instructions 'No special instructions were received'

loop_
_space_group_symop_operation_xyz
'x, y, z'

loop_
_atom_site_label
_atom_site_type_symbol
_atom_site_fract_x
_atom_site_fract_y
_atom_site_fract_z
_atom_site_U_iso_or_equiv
_atom_site_adp_type
_atom_site_occupancy
_atom_site_site_symmetry_order
_atom_site_calc_flag
_atom_site_refinement_flags_posn
_atom_site_refinement_flags_occupancy
_atom_site_disorder_assembly
_atom_site_disorder_group
O1A O 0.3061(2) 0.5796(2) 0.56662(10) 0.0341(4) Uani 1 1 d . . . .
O3A O 1.0208(2) 1.3121(2) 0.68936(12) 0.0406(4) Uani 1 1 d . . . .
O2B O 1.0910(2) 0.1847(2) -0.00342(10) 0.0412(4) Uani 1 1 d . . . .
N1A N 0.5748(3) 0.7075(3) 0.54094(12) 0.0315(4) Uani 1 1 d D . . .
O2A O -0.0984(2) 0.8261(3) 1.00773(10) 0.0420(4) Uani 1 1 d . . . .
N2A N 0.5720(2) 0.8038(2) 0.66132(11) 0.0253(4) Uani 1 1 d . . . .
N5A N 0.7868(2) 1.2854(2) 0.65848(12) 0.0319(4) Uani 1 1 d . . . .
N3A N 0.4838(2) 0.8220(2) 0.73592(11) 0.0261(4) Uani 1 1 d . . . .
O1B O 0.6208(3) 0.5082(3) 0.42039(12) 0.0521(5) Uani 1 1 d . . . .
N2B N 0.4675(2) 0.1586(2) 0.36153(11) 0.0280(4) Uani 1 1 d . . . .
O3B O -0.0140(2) -0.3250(3) 0.34270(12) 0.0483(5) Uani 1 1 d . . . .
N3B N 0.5701(2) 0.1220(3) 0.29289(11) 0.0307(4) Uani 1 1 d . . . .
N4A N 0.1686(3) 0.5677(3) 0.68990(14) 0.0338(5) Uani 1 1 d . . . .
C8A C 0.2410(3) 0.7754(3) 0.80650(13) 0.0243(4) Uani 1 1 d . . . .
C13B C 0.8701(3) 0.0647(3) 0.18685(14) 0.0296(5) Uani 1 1 d . . . .
H13B H 0.864537 -0.033317 0.221306 0.036 Uiso 1 1 calc R . . .
N5B N 0.1962(3) -0.2320(3) 0.34088(12) 0.0360(5) Uani 1 1 d . . . .
C25A C 0.8715(3) 1.3311(3) 0.70524(15) 0.0289(5) Uani 1 1 d . . . .
N1B N 0.3995(3) 0.3325(3) 0.45794(13) 0.0429(6) Uani 1 1 d D . . .
H1B H 0.427709 0.393826 0.484135 0.051 Uiso 0.75 1 calc R P A 1
H1BA H 0.390758 0.428257 0.468736 0.051 Uiso 0.25 1 calc R P B 2
N4B N 0.8132(3) 0.4642(3) 0.31649(15) 0.0405(5) Uani 1 1 d . . . .
C4A C 0.5081(3) 0.7325(3) 0.61599(13) 0.0250(5) Uani 1 1 d . . . .
C1A C 0.7344(3) 0.8254(3) 0.64549(12) 0.0250(4) Uani 1 1 d . . . .
H1AA H 0.795432 0.776542 0.696742 0.030 Uiso 1 1 calc R . . .
C6A C 0.3645(3) 0.7622(3) 0.73575(13) 0.0245(5) Uani 1 1 d . . . .
C22A C 0.6201(3) 1.2785(3) 0.67580(16) 0.0346(5) Uani 1 1 d . . . .
H22C H 0.552058 1.340515 0.628497 0.042 Uiso 1 1 calc R . . .
H22D H 0.567408 1.330917 0.723725 0.042 Uiso 1 1 calc R . . .
C26A C 0.7822(3) 1.4079(3) 0.77575(16) 0.0367(6) Uani 1 1 d . . . .
H26A H 0.664356 1.455756 0.777847 0.044 Uiso 1 1 calc R . . .
C3A C 0.7222(3) 0.7477(3) 0.51010(15) 0.0313(5) Uani 1 1 d . . . .
H3AA H 0.685(3) 0.861(4) 0.4805(17) 0.038 Uiso 1 1 d R . . .
H3AB H 0.788(3) 0.678(3) 0.4731(17) 0.038 Uiso 1 1 d R . . .
C4B C 0.4891(3) 0.2793(3) 0.39079(14) 0.0284(5) Uani 1 1 d . . . .
C9A C 0.2347(3) 0.6377(3) 0.86319(15) 0.0310(5) Uani 1 1 d . . . .
H9A H 0.309563 0.531606 0.856149 0.037 Uiso 1 1 calc R . . .
C2A C 0.8288(3) 0.7210(3) 0.58048(14) 0.0291(5) Uani 1 1 d . . . .
H2AA H 0.928611 0.749621 0.559046 0.035 Uiso 1 1 calc R . . .
H2AB H 0.866352 0.603265 0.606104 0.035 Uiso 1 1 calc R . . .
C8B C 0.7703(3) 0.2167(3) 0.20626(13) 0.0270(5) Uani 1 1 d . . . .
C7A C 0.2792(3) 0.6140(3) 0.63609(14) 0.0269(5) Uani 1 1 d . . . .
C10A C 0.1206(3) 0.6535(3) 0.92967(14) 0.0348(5) Uani 1 1 d . . . .
H10A H 0.117196 0.559113 0.968131 0.042 Uiso 1 1 calc R . . .
C9B C 0.7756(3) 0.3591(3) 0.15279(14) 0.0325(5) Uani 1 1 d . . . .
H9B H 0.704916 0.463790 0.164002 0.039 Uiso 1 1 calc R . . .
C5A C 0.3722(3) 0.7015(3) 0.66259(13) 0.0252(5) Uani 1 1 d . . . .
C11A C 0.0121(3) 0.8081(3) 0.93941(14) 0.0317(5) Uani 1 1 d . . . .
C14A C -0.2468(3) 0.8011(3) 1.00500(14) 0.0289(5) Uani 1 1 d . . . .
C16A C -0.4420(3) 0.7412(4) 0.94048(16) 0.0396(6) Uani 1 1 d . . . .
H16A H -0.473115 0.714521 0.894459 0.047 Uiso 1 1 calc R . . .
C5B C 0.6121(3) 0.3261(3) 0.34016(14) 0.0274(5) Uani 1 1 d . . . .
C12B C 0.9780(3) 0.0548(3) 0.11739(14) 0.0317(5) Uani 1 1 d . . . .
H12B H 1.046528 -0.049519 0.104835 0.038 Uiso 1 1 calc R . . .
C15A C -0.2914(3) 0.7656(3) 0.93716(14) 0.0313(5) Uani 1 1 d . . . .
H15A H -0.220249 0.757885 0.888907 0.038 Uiso 1 1 calc R . . .
C20A C 0.7176(3) 1.0077(3) 0.62410(13) 0.0273(5) Uani 1 1 d . . . .
H20A H 0.652996 1.059045 0.574041 0.033 Uiso 1 1 calc R . . .
C12A C 0.0166(3) 0.9462(3) 0.88443(15) 0.0339(5) Uani 1 1 d . . . .
H12A H -0.058525 1.051921 0.891961 0.041 Uiso 1 1 calc R . . .
C6B C 0.6542(3) 0.2241(3) 0.27971(13) 0.0262(5) Uani 1 1 d . . . .
C11B C 0.9850(3) 0.1970(3) 0.06697(14) 0.0321(5) Uani 1 1 d . . . .
C18B C 1.4992(3) 0.1986(3) -0.07458(17) 0.0423(6) Uani 1 1 d . . . .
H18B H 1.571415 0.182012 -0.122147 0.051 Uiso 1 1 calc R . . .
C15B C 1.2910(3) 0.2423(3) 0.06477(15) 0.0346(5) Uani 1 1 d . . . .
H15B H 1.220087 0.256548 0.112880 0.041 Uiso 1 1 calc R . . .
C7B C 0.6819(3) 0.4389(3) 0.36118(15) 0.0329(5) Uani 1 1 d . . . .
C19B C 1.3462(3) 0.1812(3) -0.07116(15) 0.0363(6) Uani 1 1 d . . . .
H19B H 1.312771 0.154014 -0.116352 0.044 Uiso 1 1 calc R . . .
C14B C 1.2417(3) 0.2037(3) -0.00142(14) 0.0310(5) Uani 1 1 d . . . .
C13A C 0.1308(3) 0.9302(3) 0.81831(15) 0.0307(5) Uani 1 1 d . . . .
H13A H 0.134449 1.025442 0.780564 0.037 Uiso 1 1 calc R . . .
C10B C 0.8831(3) 0.3493(3) 0.08338(14) 0.0350(5) Uani 1 1 d . . . .
H10B H 0.886395 0.446706 0.047507 0.042 Uiso 1 1 calc R . . .
C24A C 0.8879(3) 1.0272(3) 0.60622(16) 0.0372(6) Uani 1 1 d . . . .
H24C H 0.956594 0.969364 0.653759 0.045 Uiso 1 1 calc R . . .
H24D H 0.944918 0.975686 0.558561 0.045 Uiso 1 1 calc R . . .
C23A C 0.8723(4) 1.2077(4) 0.58862(17) 0.0456(7) Uani 1 1 d . . . .
H23C H 0.984129 1.216563 0.578114 0.055 Uiso 1 1 calc R . . .
H23D H 0.808927 1.264801 0.539284 0.055 Uiso 1 1 calc R . . .
C19A C -0.3514(3) 0.8177(3) 1.07489(15) 0.0365(6) Uani 1 1 d . . . .
H19A H -0.320438 0.844095 1.121013 0.044 Uiso 1 1 calc R . . .
C21A C 0.6252(3) 1.1003(3) 0.69311(15) 0.0299(5) Uani 1 1 d . . . .
H21C H 0.680718 1.042626 0.744604 0.036 Uiso 1 1 calc R . . .
H21D H 0.510162 1.099432 0.700572 0.036 Uiso 1 1 calc R . . .
C21B C 0.3060(4) -0.0181(4) 0.27032(15) 0.0506(8) Uani 1 1 d . . . .
H21A H 0.227625 0.016760 0.226365 0.061 Uiso 1 1 calc R . . .
H21B H 0.409323 0.001283 0.246330 0.061 Uiso 1 1 calc R . . .
C20B C 0.2288(3) 0.0867(3) 0.33762(15) 0.0368(6) Uani 1 1 d . . . .
H20B H 0.187784 0.204967 0.310710 0.044 Uiso 1 1 calc R . . .
C1B C 0.3582(3) 0.0647(3) 0.39792(13) 0.0301(5) Uani 1 1 d D . . .
H1BB H 0.431071 -0.053764 0.404207 0.036 Uiso 0.75 1 calc R P C 1
H1BC H 0.415741 -0.050998 0.425410 0.036 Uiso 0.25 1 calc R P D 2
C23B C 0.1172(3) -0.1401(3) 0.40695(14) 0.0350(5) Uani 1 1 d . . . .
H23A H 0.192349 -0.178187 0.452480 0.042 Uiso 1 1 calc R . . .
H23B H 0.013357 -0.161487 0.427726 0.042 Uiso 1 1 calc R . . .
C24B C 0.0782(3) 0.0416(3) 0.37757(18) 0.0427(6) Uani 1 1 d . . . .
H24A H 0.032733 0.099200 0.424497 0.051 Uiso 1 1 calc R . . .
H24B H -0.008998 0.081438 0.337623 0.051 Uiso 1 1 calc R . . .
C16B C 1.4443(3) 0.2597(3) 0.05994(18) 0.0430(6) Uani 1 1 d . . . .
H16B H 1.478578 0.285715 0.105252 0.052 Uiso 1 1 calc R . . .
C27B C 0.1228(4) -0.4093(4) 0.18547(17) 0.0470(7) Uani 1 1 d . . . .
H27A H 0.005730 -0.354763 0.186050 0.056 Uiso 1 1 calc R . . .
H27B H 0.178961 -0.465935 0.142150 0.056 Uiso 1 1 calc R . . .
C17A C -0.5469(3) 0.7554(4) 1.00994(17) 0.0453(7) Uani 1 1 d . . . .
H17A H -0.649512 0.737925 1.012086 0.054 Uiso 1 1 calc R . . .
C27A C 0.8654(4) 1.4105(4) 0.83603(18) 0.0492(7) Uani 1 1 d . . . .
H27C H 0.983211 1.362784 0.834080 0.059 Uiso 1 1 calc R . . .
H27D H 0.807342 1.460055 0.881223 0.059 Uiso 1 1 calc R . . .
C22B C 0.3453(4) -0.1991(4) 0.30310(18) 0.0488(7) Uani 1 1 d . . . .
H22A H 0.391348 -0.261842 0.257990 0.059 Uiso 1 1 calc R . . .
H22B H 0.430342 -0.236402 0.344000 0.059 Uiso 1 1 calc R . . .
C25B C 0.1205(3) -0.3178(3) 0.31327(14) 0.0324(5) Uani 1 1 d . . . .
C17B C 1.5486(3) 0.2398(4) -0.00957(18) 0.0466(7) Uani 1 1 d . . . .
H17B H 1.652808 0.254329 -0.012698 0.056 Uiso 1 1 calc R . . .
C26B C 0.2068(3) -0.4064(3) 0.24450(16) 0.0392(6) Uani 1 1 d . . . .
H26B H 0.323803 -0.461123 0.243573 0.047 Uiso 1 1 calc R . . .
C18A C -0.5009(3) 0.7952(4) 1.07643(16) 0.0424(6) Uani 1 1 d . . . .
H18A H -0.573859 0.807289 1.123966 0.051 Uiso 1 1 calc R . . .
C2B C 0.3090(4) 0.1000(4) 0.48534(19) 0.0276(6) Uani 0.75 1 d D P E 1
H2BA H 0.217643 0.058927 0.508829 0.033 Uiso 0.75 1 calc R P E 1
H2BB H 0.405120 0.040927 0.519805 0.033 Uiso 0.75 1 calc R P E 1
C3B C 0.2530(5) 0.2842(5) 0.4857(2) 0.0303(8) Uani 0.75 1 d D P E 1
H3BA H 0.162034 0.345747 0.448324 0.036 Uiso 0.75 1 calc R P E 1
H3BB H 0.212746 0.307130 0.541326 0.036 Uiso 0.75 1 calc R P E 1
H1A H 0.545(3) 0.648(3) 0.5168(15) 0.034(7) Uiso 1 1 d D . . .
H4BA H 0.864(4) 0.526(4) 0.3311(19) 0.054(9) Uiso 1 1 d . . . .
H4BB H 0.871(4) 0.404(4) 0.272(2) 0.058(10) Uiso 1 1 d . . . .
C3B' C 0.3158(16) 0.2270(18) 0.5134(7) 0.038(3) Uani 0.25 1 d D P E 2
H3BC H 0.237016 0.288106 0.553612 0.046 Uiso 0.25 1 calc R P E 2
H3BD H 0.397810 0.127286 0.542907 0.046 Uiso 0.25 1 calc R P E 2
C2B' C 0.2253(16) 0.1832(17) 0.4555(7) 0.042(3) Uani 0.25 1 d D P E 2
H2BC H 0.155924 0.284837 0.421114 0.050 Uiso 0.25 1 calc R P E 2
H2BD H 0.151172 0.126368 0.487065 0.050 Uiso 0.25 1 calc R P E 2
H4AA H 0.123(4) 0.500(4) 0.6817(19) 0.046(8) Uiso 1 1 d . . . .
H4AB H 0.160(3) 0.582(4) 0.7382(19) 0.036(8) Uiso 1 1 d . . . .

loop_
_atom_site_aniso_label
_atom_site_aniso_U_11
_atom_site_aniso_U_22
_atom_site_aniso_U_33
_atom_site_aniso_U_23
_atom_site_aniso_U_13
_atom_site_aniso_U_12
O1A 0.0369(9) 0.0390(9) 0.0381(9) -0.0145(7) -0.0034(7) -0.0220(7)
O3A 0.0342(9) 0.0334(9) 0.0618(11) -0.0120(8) 0.0011(8) -0.0199(8)
O2B 0.0446(10) 0.0658(13) 0.0293(8) -0.0195(8) 0.0075(7) -0.0350(10)
N1A 0.0360(11) 0.0409(11) 0.0311(10) -0.0169(9) 0.0036(8) -0.0253(9)
O2A 0.0398(10) 0.0691(13) 0.0358(9) -0.0269(9) 0.0103(8) -0.0354(9)
N2A 0.0273(9) 0.0306(10) 0.0276(9) -0.0112(8) 0.0024(7) -0.0193(8)
N5A 0.0361(10) 0.0342(10) 0.0369(10) -0.0142(9) 0.0077(8) -0.0246(9)
N3A 0.0289(9) 0.0295(10) 0.0272(9) -0.0091(8) 0.0035(7) -0.0184(8)
O1B 0.0706(13) 0.0674(13) 0.0491(11) -0.0365(10) 0.0226(9) -0.0542(12)
N2B 0.0317(10) 0.0333(10) 0.0302(9) -0.0113(8) 0.0032(7) -0.0229(8)
O3B 0.0509(11) 0.0613(13) 0.0576(11) -0.0293(10) 0.0136(9) -0.0440(10)
N3B 0.0364(10) 0.0385(11) 0.0300(9) -0.0143(8) 0.0059(8) -0.0259(9)
N4A 0.0328(11) 0.0414(12) 0.0418(12) -0.0154(10) 0.0025(9) -0.0271(10)
C8A 0.0222(10) 0.0257(11) 0.0315(11) -0.0083(9) -0.0019(8) -0.0142(9)
C13B 0.0365(12) 0.0317(12) 0.0283(11) -0.0073(9) -0.0026(9) -0.0194(10)
N5B 0.0437(12) 0.0499(13) 0.0318(10) -0.0144(9) 0.0036(8) -0.0346(10)
C25A 0.0312(12) 0.0195(10) 0.0406(12) -0.0041(9) -0.0017(10) -0.0151(9)
N1B 0.0511(13) 0.0552(14) 0.0464(12) -0.0293(11) 0.0206(10) -0.0430(12)
N4B 0.0439(12) 0.0501(13) 0.0489(12) -0.0248(11) 0.0101(10) -0.0368(11)
C4A 0.0260(11) 0.0254(11) 0.0286(11) -0.0073(9) -0.0026(9) -0.0130(9)
C1A 0.0229(10) 0.0298(11) 0.0281(10) -0.0063(9) -0.0009(8) -0.0156(9)
C6A 0.0245(10) 0.0211(10) 0.0317(11) -0.0058(9) -0.0030(9) -0.0114(9)
C22A 0.0312(12) 0.0299(12) 0.0498(14) -0.0111(10) -0.0025(10) -0.0166(10)
C26A 0.0426(14) 0.0278(13) 0.0460(14) -0.0123(11) -0.0006(11) -0.0169(11)
C3A 0.0357(13) 0.0366(13) 0.0316(12) -0.0133(11) 0.0036(10) -0.0220(11)
C4B 0.0320(12) 0.0298(12) 0.0328(12) -0.0096(9) -0.0019(9) -0.0196(10)
C9A 0.0304(11) 0.0260(11) 0.0390(12) -0.0060(10) -0.0006(9) -0.0130(10)
C2A 0.0289(11) 0.0305(12) 0.0337(11) -0.0091(9) 0.0025(9) -0.0166(10)
C8B 0.0277(11) 0.0338(12) 0.0288(11) -0.0096(9) -0.0023(9) -0.0192(10)
C7A 0.0250(11) 0.0254(11) 0.0349(11) -0.0071(9) -0.0055(9) -0.0118(9)
C10A 0.0404(13) 0.0359(13) 0.0349(12) -0.0025(10) 0.0001(10) -0.0242(11)
C9B 0.0350(12) 0.0320(12) 0.0361(12) -0.0089(10) -0.0005(10) -0.0172(10)
C5A 0.0245(11) 0.0236(10) 0.0321(11) -0.0063(9) -0.0033(9) -0.0124(9)
C11A 0.0321(12) 0.0441(14) 0.0311(11) -0.0154(10) 0.0025(9) -0.0240(11)
C14A 0.0290(12) 0.0296(11) 0.0320(11) -0.0074(9) 0.0022(9) -0.0148(10)
C16A 0.0328(12) 0.0518(16) 0.0405(13) -0.0163(12) -0.0031(10) -0.0173(12)
C5B 0.0304(11) 0.0292(11) 0.0310(11) -0.0108(9) 0.0023(9) -0.0186(10)
C12B 0.0344(12) 0.0365(13) 0.0322(11) -0.0146(10) -0.0019(10) -0.0168(11)
C15A 0.0321(12) 0.0352(13) 0.0294(11) -0.0097(10) 0.0023(9) -0.0141(10)
C20A 0.0323(11) 0.0326(12) 0.0262(10) -0.0054(9) -0.0037(8) -0.0213(10)
C12A 0.0300(12) 0.0336(13) 0.0416(13) -0.0161(11) 0.0009(10) -0.0109(10)
C6B 0.0272(11) 0.0306(12) 0.0289(11) -0.0078(9) -0.0013(9) -0.0183(10)
C11B 0.0336(12) 0.0480(14) 0.0258(11) -0.0120(10) 0.0021(9) -0.0253(11)
C18B 0.0382(14) 0.0387(14) 0.0454(14) -0.0045(12) 0.0084(11) -0.0134(12)
C15B 0.0378(13) 0.0359(13) 0.0332(12) -0.0091(10) -0.0014(10) -0.0150(11)
C7B 0.0380(13) 0.0362(13) 0.0359(12) -0.0128(10) 0.0036(10) -0.0247(11)
C19B 0.0421(14) 0.0333(13) 0.0329(12) -0.0051(10) 0.0032(10) -0.0148(11)
C14B 0.0336(13) 0.0298(12) 0.0341(12) -0.0045(10) -0.0012(10) -0.0172(10)
C13A 0.0317(12) 0.0264(12) 0.0373(12) -0.0056(10) -0.0027(10) -0.0139(10)
C10B 0.0433(14) 0.0388(13) 0.0313(12) -0.0042(10) 0.0003(10) -0.0264(12)
C24A 0.0406(13) 0.0459(15) 0.0426(13) -0.0252(12) 0.0178(10) -0.0324(12)
C23A 0.0666(18) 0.0509(16) 0.0399(13) -0.0216(12) 0.0208(13) -0.0450(15)
C19A 0.0409(14) 0.0434(15) 0.0296(12) -0.0118(11) 0.0030(10) -0.0185(12)
C21A 0.0242(11) 0.0272(12) 0.0439(13) -0.0095(10) 0.0031(9) -0.0154(9)
C21B 0.0669(18) 0.090(2) 0.0253(11) -0.0080(13) 0.0002(11) -0.0654(18)
C20B 0.0386(13) 0.0358(13) 0.0441(13) 0.0059(10) -0.0123(11) -0.0261(11)
C1B 0.0392(12) 0.0354(12) 0.0293(11) -0.0095(9) 0.0025(9) -0.0282(11)
C23B 0.0447(14) 0.0465(15) 0.0294(11) -0.0120(10) 0.0070(10) -0.0345(12)
C24B 0.0332(12) 0.0446(15) 0.0616(16) -0.0104(13) -0.0051(12) -0.0253(12)
C16B 0.0367(14) 0.0435(15) 0.0540(16) -0.0112(12) -0.0073(11) -0.0170(12)
C27B 0.0642(18) 0.0470(16) 0.0436(14) -0.0204(13) -0.0003(13) -0.0299(14)
C17A 0.0300(13) 0.0626(18) 0.0502(15) -0.0168(14) 0.0024(11) -0.0222(13)
C27A 0.0693(19) 0.0418(15) 0.0468(15) -0.0136(12) -0.0076(14) -0.0267(14)
C22B 0.0473(16) 0.073(2) 0.0517(15) -0.0393(15) 0.0181(12) -0.0415(15)
C25B 0.0425(14) 0.0314(12) 0.0322(11) -0.0058(10) -0.0021(10) -0.0231(11)
C17B 0.0317(13) 0.0456(16) 0.0629(17) -0.0067(13) 0.0006(12) -0.0165(12)
C26B 0.0413(14) 0.0399(14) 0.0478(14) -0.0168(12) 0.0003(11) -0.0233(12)
C18A 0.0372(13) 0.0550(17) 0.0384(13) -0.0134(12) 0.0109(10) -0.0217(12)
C2B 0.0316(16) 0.0340(17) 0.0262(15) -0.0057(13) -0.0020(13) -0.0215(14)
C3B 0.027(2) 0.039(2) 0.034(2) -0.0123(16) 0.0057(15) -0.0210(17)
C3B' 0.032(6) 0.063(9) 0.037(6) -0.024(6) 0.002(5) -0.029(6)
C2B' 0.056(7) 0.058(8) 0.037(6) -0.019(6) 0.004(5) -0.046(7)

loop_
_atom_type_symbol
_atom_type_description
_atom_type_scat_dispersion_real
_atom_type_scat_dispersion_imag
_atom_type_scat_source
C C 0.0181 0.0091 'International Tables Vol C Tables 4.2.6.8 and 6.1.1.4'
H H 0.0000 0.0000 'International Tables Vol C Tables 4.2.6.8 and 6.1.1.4'
N N 0.0311 0.0180 'International Tables Vol C Tables 4.2.6.8 and 6.1.1.4'
O O 0.0492 0.0322 'International Tables Vol C Tables 4.2.6.8 and 6.1.1.4'

loop_
_geom_angle_atom_site_label_1
_geom_angle_atom_site_label_2
_geom_angle_atom_site_label_3
_geom_angle
C14B O2B C11B 118.00(17)
C4A N1A C3A 119.62(19)
C4A N1A H1A 119.2(18)
C3A N1A H1A 119.6(18)
C14A O2A C11A 117.81(18)
N3A N2A C1A 120.94(16)
C4A N2A N3A 111.71(17)
C4A N2A C1A 125.90(17)
C25A N5A C22A 127.3(2)
C25A N5A C23A 119.9(2)
C22A N5A C23A 112.1(2)
C6A N3A N2A 105.08(17)
N3B N2B C1B 121.34(17)
C4B N2B N3B 111.79(18)
C4B N2B C1B 126.76(19)
C6B N3B N2B 105.03(17)
C7A N4A H4AA 123(2)
C7A N4A H4AB 120(2)
H4AA N4A H4AB 115(3)
C9A C8A C6A 121.91(19)
C9A C8A C13A 118.7(2)
C13A C8A C6A 119.4(2)
C8B C13B H13B 119.7
C8B C13B C12B 120.7(2)
C12B C13B H13B 119.7
C22B N5B C23B 113.06(19)
C25B N5B C23B 120.6(2)
C25B N5B C22B 125.8(2)
O3A C25A N5A 121.3(2)
O3A C25A C26A 120.0(2)
N5A C25A C26A 118.6(2)
C4B N1B H1B 121.2
C4B N1B H1BA 120.4
C4B N1B C3B 117.6(2)
C4B N1B C3B' 119.1(5)
C3B N1B H1B 121.2
C3B' N1B H1BA 120.4
C7B N4B H4BA 121(2)
C7B N4B H4BB 123(2)
H4BA N4B H4BB 116(3)
N1A C4A N2A 120.5(2)
N1A C4A C5A 132.6(2)
N2A C4A C5A 106.84(19)
N2A C1A H1AA 107.6
N2A C1A C2A 106.07(17)
N2A C1A C20A 112.18(17)
C2A C1A H1AA 107.6
C20A C1A H1AA 107.6
C20A C1A C2A 115.45(18)
N3A C6A C8A 117.58(19)
N3A C6A C5A 112.22(19)
C5A C6A C8A 130.10(19)
N5A C22A H22C 109.5
N5A C22A H22D 109.5
N5A C22A C21A 110.84(19)
H22C C22A H22D 108.1
C21A C22A H22C 109.5
C21A C22A H22D 109.5
C25A C26A H26A 119.8
C27A C26A C25A 120.3(3)
C27A C26A H26A 119.8
N1A C3A H3AA 107.5(16)
N1A C3A H3AB 111.0(17)
N1A C3A C2A 109.62(19)
H3AA C3A H3AB 108(2)
C2A C3A H3AA 113.1(17)
C2A C3A H3AB 107.2(16)
N2B C4B N1B 120.6(2)
N2B C4B C5B 107.5(2)
N1B C4B C5B 132.0(2)
C8A C9A H9A 119.6
C10A C9A C8A 120.8(2)
C10A C9A H9A 119.6
C1A C2A H2AA 109.2
C1A C2A H2AB 109.2
C3A C2A C1A 112.15(19)
C3A C2A H2AA 109.2
C3A C2A H2AB 109.2
H2AA C2A H2AB 107.9
C13B C8B C9B 118.5(2)
C13B C8B C6B 119.7(2)
C9B C8B C6B 121.7(2)
O1A C7A N4A 121.2(2)
O1A C7A C5A 120.6(2)
N4A C7A C5A 118.2(2)
C9A C10A H10A 120.4
C11A C10A C9A 119.2(2)
C11A C10A H10A 120.4
C8B C9B H9B 119.6
C10B C9B C8B 120.8(2)
C10B C9B H9B 119.6
C4A C5A C6A 104.14(19)
C4A C5A C7A 122.6(2)
C6A C5A C7A 133.1(2)
C10A C11A O2A 119.7(2)
C12A C11A O2A 119.2(2)
C12A C11A C10A 121.0(2)
C15A C14A O2A 123.1(2)
C15A C14A C19A 121.1(2)
C19A C14A O2A 115.7(2)
C15A C16A H16A 119.7
C17A C16A H16A 119.7
C17A C16A C15A 120.7(2)
C4B C5B C6B 103.68(19)
C4B C5B C7B 121.5(2)
C6B C5B C7B 134.3(2)
C13B C12B H12B 120.2
C11B C12B C13B 119.7(2)
C11B C12B H12B 120.2
C14A C15A C16A 118.9(2)
C14A C15A H15A 120.5
C16A C15A H15A 120.5
C1A C20A H20A 108.4
C24A C20A C1A 111.27(19)
C24A C20A H20A 108.4
C21A C20A C1A 111.56(18)
C21A C20A H20A 108.4
C21A C20A C24A 108.71(17)
C11A C12A H12A 120.2
C11A C12A C13A 119.7(2)
C13A C12A H12A 120.2
N3B C6B C8B 116.62(19)
N3B C6B C5B 112.02(19)
C5B C6B C8B 131.3(2)
C12B C11B O2B 118.9(2)
C12B C11B C10B 120.7(2)
C10B C11B O2B 120.3(2)
C19B C18B H18B 119.6
C19B C18B C17B 120.7(2)
C17B C18B H18B 119.6
C14B C15B H15B 120.4
C16B C15B H15B 120.4
C16B C15B C14B 119.2(2)
O1B C7B N4B 120.8(2)
O1B C7B C5B 119.8(2)
N4B C7B C5B 119.4(2)
C18B C19B H19B 120.2
C18B C19B C14B 119.6(2)
C14B C19B H19B 120.2
O2B C14B C15B 124.1(2)
O2B C14B C19B 115.7(2)
C19B C14B C15B 120.2(2)
C8A C13A H13A 119.7
C12A C13A C8A 120.6(2)
C12A C13A H13A 119.7
C9B C10B H10B 120.2
C11B C10B C9B 119.5(2)
C11B C10B H10B 120.2
C20A C24A H24C 109.3
C20A C24A H24D 109.3
H24C C24A H24D 108.0
C23A C24A C20A 111.4(2)
C23A C24A H24C 109.3
C23A C24A H24D 109.3
N5A C23A C24A 109.8(2)
N5A C23A H23C 109.7
N5A C23A H23D 109.7
C24A C23A H23C 109.7
C24A C23A H23D 109.7
H23C C23A H23D 108.2
C14A C19A H19A 120.5
C18A C19A C14A 118.9(2)
C18A C19A H19A 120.5
C22A C21A H21C 109.2
C22A C21A H21D 109.2
C20A C21A C22A 112.20(19)
C20A C21A H21C 109.2
C20A C21A H21D 109.2
H21C C21A H21D 107.9
H21A C21B H21B 107.9
C20B C21B H21A 109.2
C20B C21B H21B 109.2
C22B C21B H21A 109.2
C22B C21B H21B 109.2
C22B C21B C20B 111.8(2)
C21B C20B H20B 108.0
C1B C20B C21B 111.5(2)
C1B C20B H20B 108.0
C24B C20B C21B 107.2(2)
C24B C20B H20B 108.0
C24B C20B C1B 114.1(2)
N2B C1B C20B 110.41(18)
N2B C1B H1BB 105.6
N2B C1B H1BC 115.6
N2B C1B C2B 106.07(19)
N2B C1B C2B' 103.2(4)
C20B C1B H1BB 105.6
C20B C1B H1BC 115.6
C20B C1B C2B' 93.9(5)
C2B C1B C20B 122.4(2)
C2B C1B H1BB 105.6
C2B' C1B H1BC 115.6
N5B C23B H23A 109.5
N5B C23B H23B 109.5
N5B C23B C24B 110.9(2)
H23A C23B H23B 108.1
C24B C23B H23A 109.5
C24B C23B H23B 109.5
C20B C24B H24A 108.8
C20B C24B H24B 108.8
C23B C24B C20B 113.7(2)
C23B C24B H24A 108.8
C23B C24B H24B 108.8
H24A C24B H24B 107.7
C15B C16B H16B 119.4
C17B C16B C15B 121.1(3)
C17B C16B H16B 119.4
H27A C27B H27B 120.0
C26B C27B H27A 120.0
C26B C27B H27B 120.0
C16A C17A H17A 120.4
C16A C17A C18A 119.2(2)
C18A C17A H17A 120.4
C26A C27A H27C 120.0
C26A C27A H27D 120.0
H27C C27A H27D 120.0
N5B C22B C21B 110.8(2)
N5B C22B H22A 109.5
N5B C22B H22B 109.5
C21B C22B H22A 109.5
C21B C22B H22B 109.5
H22A C22B H22B 108.1
O3B C25B N5B 122.1(2)
O3B C25B C26B 120.1(2)
N5B C25B C26B 117.8(2)
C18B C17B H17B 120.5
C16B C17B C18B 119.1(3)
C16B C17B H17B 120.5
C27B C26B C25B 120.8(3)
C27B C26B H26B 119.6
C25B C26B H26B 119.6
C19A C18A C17A 121.1(2)
C19A C18A H18A 119.4
C17A C18A H18A 119.4
C1B C2B H2BA 109.5
C1B C2B H2BB 109.5
H2BA C2B H2BB 108.1
C3B C2B C1B 110.8(3)
C3B C2B H2BA 109.5
C3B C2B H2BB 109.5
N1B C3B C2B 106.3(3)
N1B C3B H3BA 110.5
N1B C3B H3BB 110.5
C2B C3B H3BA 110.5
C2B C3B H3BB 110.5
H3BA C3B H3BB 108.7
N1B C3B' H3BC 111.2
N1B C3B' H3BD 111.2
N1B C3B' C2B' 103.0(9)
H3BC C3B' H3BD 109.1
C2B' C3B' H3BC 111.2
C2B' C3B' H3BD 111.2
C1B C2B' H2BC 109.7
C1B C2B' H2BD 109.7
C3B' C2B' C1B 109.9(10)
C3B' C2B' H2BC 109.7
C3B' C2B' H2BD 109.7
H2BC C2B' H2BD 108.2

loop_
_geom_bond_atom_site_label_1
_geom_bond_atom_site_label_2
_geom_bond_distance
O1A C7A 1.239(3)
O3A C25A 1.240(3)
O2B C11B 1.396(3)
O2B C14B 1.379(3)
N1A C4A 1.343(3)
N1A C3A 1.450(3)
N1A H1A 0.852(12)
O2A C11A 1.391(3)
O2A C14A 1.388(3)
N2A N3A 1.387(2)
N2A C4A 1.361(3)
N2A C1A 1.470(3)
N5A C25A 1.349(3)
N5A C22A 1.454(3)
N5A C23A 1.464(3)
N3A C6A 1.321(3)
O1B C7B 1.237(3)
N2B N3B 1.380(3)
N2B C4B 1.347(3)
N2B C1B 1.473(3)
O3B C25B 1.222(3)
N3B C6B 1.323(3)
N4A C7A 1.344(3)
N4A H4AA 0.87(4)
N4A H4AB 0.84(3)
C8A C6A 1.485(3)
C8A C9A 1.393(3)
C8A C13A 1.395(3)
C13B H13B 0.9500
C13B C8B 1.391(3)
C13B C12B 1.393(3)
N5B C23B 1.463(3)
N5B C22B 1.460(3)
N5B C25B 1.347(3)
C25A C26A 1.477(3)
N1B H1B 0.8800
N1B H1BA 0.8800
N1B C4B 1.351(3)
N1B C3B 1.472(4)
N1B C3B' 1.488(12)
N4B C7B 1.340(3)
N4B H4BA 0.90(4)
N4B H4BB 0.98(3)
C4A C5A 1.406(3)
C1A H1AA 1.0000
C1A C2A 1.536(3)
C1A C20A 1.536(3)
C6A C5A 1.426(3)
C22A H22C 0.9900
C22A H22D 0.9900
C22A C21A 1.530(3)
C26A H26A 0.9500
C26A C27A 1.324(4)
C3A H3AA 0.98(3)
C3A H3AB 0.95(3)
C3A C2A 1.519(3)
C4B C5B 1.401(3)
C9A H9A 0.9500
C9A C10A 1.385(3)
C2A H2AA 0.9900
C2A H2AB 0.9900
C8B C9B 1.397(3)
C8B C6B 1.483(3)
C7A C5A 1.463(3)
C10A H10A 0.9500
C10A C11A 1.380(4)
C9B H9B 0.9500
C9B C10B 1.390(3)
C11A C12A 1.378(4)
C14A C15A 1.378(3)
C14A C19A 1.385(3)
C16A H16A 0.9500
C16A C15A 1.390(4)
C16A C17A 1.379(4)
C5B C6B 1.426(3)
C5B C7B 1.461(3)
C12B H12B 0.9500
C12B C11B 1.378(4)
C15A H15A 0.9500
C20A H20A 1.0000
C20A C24A 1.530(3)
C20A C21A 1.529(3)
C12A H12A 0.9500
C12A C13A 1.382(3)
C11B C10B 1.380(4)
C18B H18B 0.9500
C18B C19B 1.380(4)
C18B C17B 1.382(4)
C15B H15B 0.9500
C15B C14B 1.387(3)
C15B C16B 1.381(4)
C19B H19B 0.9500
C19B C14B 1.386(3)
C13A H13A 0.9500
C10B H10B 0.9500
C24A H24C 0.9900
C24A H24D 0.9900
C24A C23A 1.523(4)
C23A H23C 0.9900
C23A H23D 0.9900
C19A H19A 0.9500
C19A C18A 1.375(4)
C21A H21C 0.9900
C21A H21D 0.9900
C21B H21A 0.9900
C21B H21B 0.9900
C21B C20B 1.544(4)
C21B C22B 1.507(4)
C20B H20B 1.0000
C20B C1B 1.539(3)
C20B C24B 1.532(3)
C1B H1BB 1.0000
C1B H1BC 1.0000
C1B C2B 1.539(4)
C1B C2B' 1.620(11)
C23B H23A 0.9900
C23B H23B 0.9900
C23B C24B 1.504(4)
C24B H24A 0.9900
C24B H24B 0.9900
C16B H16B 0.9500
C16B C17B 1.380(4)
C27B H27A 0.9500
C27B H27B 0.9500
C27B C26B 1.312(4)
C17A H17A 0.9500
C17A C18A 1.383(4)
C27A H27C 0.9500
C27A H27D 0.9500
C22B H22A 0.9900
C22B H22B 0.9900
C25B C26B 1.497(3)
C17B H17B 0.9500
C26B H26B 0.9500
C18A H18A 0.9500
C2B H2BA 0.9900
C2B H2BB 0.9900
C2B C3B 1.526(5)
C3B H3BA 0.9900
C3B H3BB 0.9900
C3B' H3BC 0.9900
C3B' H3BD 0.9900
C3B' C2B' 1.513(15)
C2B' H2BC 0.9900
C2B' H2BD 0.9900

loop_
_geom_hbond_atom_site_label_D
_geom_hbond_atom_site_label_H
_geom_hbond_atom_site_label_A
_geom_hbond_distance_DH
_geom_hbond_distance_HA
_geom_hbond_distance_DA
_geom_hbond_angle_DHA
_geom_hbond_site_symmetry_A
_geom_hbond_publ_flag
N1B H1B O1B 0.88 2.30 2.817(3) 117.8 . yes
N1B H1BA O1A 0.88 2.22 2.967(3) 142.1 . yes
C23A H23C O3A 0.99 2.31 2.731(3) 104.7 . yes
C21A H21D N3A 0.99 2.49 3.053(3) 115.6 . yes
C21B H21B N3B 0.99 2.33 3.066(3) 130.8 . yes
C23B H23B O3B 0.99 2.33 2.750(3) 104.8 . yes
N1A H1A O1A 0.852(12) 2.36(2) 2.887(3) 120(2) . yes
N1A H1A O1B 0.852(12) 2.138(19) 2.858(3) 142(2) . yes
N4B H4BA O3B 0.90(4) 2.02(4) 2.912(3) 170(3) 1_665 yes
N4A H4AA O3A 0.87(4) 2.13(4) 2.983(3) 167(3) 1_445 yes

loop_
_geom_torsion_atom_site_label_1
_geom_torsion_atom_site_label_2
_geom_torsion_atom_site_label_3
_geom_torsion_atom_site_label_4
_geom_torsion
O1A C7A C5A C4A -8.1(3)
O1A C7A C5A C6A 177.2(2)
O3A C25A C26A C27A -21.0(4)
O2B C11B C10B C9B 178.5(2)
N1A C4A C5A C6A -178.0(2)
N1A C4A C5A C7A 5.9(4)
N1A C3A C2A C1A -58.4(3)
O2A C11A C12A C13A 177.1(2)
O2A C14A C15A C16A 179.5(2)
O2A C14A C19A C18A 179.8(2)
N2A N3A C6A C8A -175.93(17)
N2A N3A C6A C5A 0.9(2)
N2A C4A C5A C6A 0.7(2)
N2A C4A C5A C7A -175.37(19)
N2A C1A C2A C3A 46.9(2)
N2A C1A C20A C24A -178.87(17)
N2A C1A C20A C21A 59.5(2)
N5A C25A C26A C27A 160.1(2)
N5A C22A C21A C20A -54.6(3)
N3A N2A C4A N1A 178.67(19)
N3A N2A C4A C5A -0.2(2)
N3A N2A C1A C2A 153.57(18)
N3A N2A C1A C20A -79.5(2)
N3A C6A C5A C4A -1.0(2)
N3A C6A C5A C7A 174.4(2)
N2B N3B C6B C8B -177.32(18)
N2B N3B C6B C5B 1.5(3)
N2B C4B C5B C6B 1.1(2)
N2B C4B C5B C7B -171.5(2)
N2B C1B C2B C3B 47.5(3)
N2B C1B C2B' C3B' -54.2(10)
O3B C25B C26B C27B 40.1(4)
N3B N2B C4B N1B 180.0(2)
N3B N2B C4B C5B -0.3(3)
N3B N2B C1B C20B -63.4(3)
N3B N2B C1B C2B 162.0(2)
N3B N2B C1B C2B' -162.7(5)
N4A C7A C5A C4A 169.8(2)
N4A C7A C5A C6A -5.0(4)
C8A C6A C5A C4A 175.3(2)
C8A C6A C5A C7A -9.2(4)
C8A C9A C10A C11A 0.1(3)
C13B C8B C9B C10B -2.5(3)
C13B C8B C6B N3B -42.4(3)
C13B C8B C6B C5B 139.0(3)
C13B C12B C11B O2B -178.5(2)
C13B C12B C11B C10B -1.7(3)
N5B C23B C24B C20B -54.4(3)
N5B C25B C26B C27B -140.1(3)
C25A N5A C22A C21A -111.3(3)
C25A N5A C23A C24A 110.2(3)
N1B C4B C5B C6B -179.2(3)
N1B C4B C5B C7B 8.2(4)
N1B C3B' C2B' C1B 67.8(12)
C4A N1A C3A C2A 31.8(3)
C4A N2A N3A C6A -0.4(2)
C4A N2A C1A C2A -11.6(3)
C4A N2A C1A C20A 115.3(2)
C1A N2A N3A C6A -167.49(19)
C1A N2A C4A N1A -15.0(3)
C1A N2A C4A C5A 166.08(19)
C1A C20A C24A C23A -177.52(19)
C1A C20A C21A C22A 175.25(18)
C6A C8A C9A C10A 178.6(2)
C6A C8A C13A C12A -178.9(2)
C22A N5A C25A O3A 170.6(2)
C22A N5A C25A C26A -10.5(3)
C22A N5A C23A C24A -60.4(3)
C3A N1A C4A N2A 3.8(3)
C3A N1A C4A C5A -177.7(2)
C4B N2B N3B C6B -0.8(2)
C4B N2B C1B C20B 120.6(2)
C4B N2B C1B C2B -13.9(3)
C4B N2B C1B C2B' 21.3(6)
C4B N1B C3B C2B 47.0(4)
C4B N1B C3B' C2B' -49.6(12)
C4B C5B C6B N3B -1.7(3)
C4B C5B C6B C8B 176.9(2)
C4B C5B C7B O1B -7.4(4)
C4B C5B C7B N4B 171.8(2)
C9A C8A C6A N3A -110.5(2)
C9A C8A C6A C5A 73.3(3)
C9A C8A C13A C12A -0.8(3)
C9A C10A C11A O2A -177.4(2)
C9A C10A C11A C12A -0.5(4)
C2A C1A C20A C24A -57.2(2)
C2A C1A C20A C21A -178.80(17)
C8B C13B C12B C11B -0.6(3)
C8B C9B C10B C11B 0.4(3)
C10A C11A C12A C13A 0.3(4)
C9B C8B C6B N3B 133.7(2)
C9B C8B C6B C5B -44.9(4)
C11A O2A C14A C15A -2.4(3)
C11A O2A C14A C19A 178.9(2)
C11A C12A C13A C8A 0.4(3)
C14A O2A C11A C10A -84.0(3)
C14A O2A C11A C12A 99.1(3)
C14A C19A C18A C17A 0.5(4)
C16A C17A C18A C19A -1.3(4)
C12B C13B C8B C9B 2.7(3)
C12B C13B C8B C6B 178.9(2)
C12B C11B C10B C9B 1.8(3)
C15A C14A C19A C18A 1.1(4)
C15A C16A C17A C18A 0.4(4)
C20A C1A C2A C3A -78.0(2)
C20A C24A C23A N5A 58.5(3)
C6B C8B C9B C10B -178.7(2)
C6B C5B C7B O1B -177.3(3)
C6B C5B C7B N4B 1.8(4)
C11B O2B C14B C15B -3.3(3)
C11B O2B C14B C19B 176.5(2)
C18B C19B C14B O2B 179.7(2)
C18B C19B C14B C15B -0.5(4)
C15B C16B C17B C18B -1.3(4)
C7B C5B C6B N3B 169.5(3)
C7B C5B C6B C8B -11.9(4)
C19B C18B C17B C16B 1.6(4)
C14B O2B C11B C12B -100.6(3)
C14B O2B C11B C10B 82.6(3)
C14B C15B C16B C17B 0.2(4)
C13A C8A C6A N3A 67.5(3)
C13A C8A C6A C5A -108.6(3)
C13A C8A C9A C10A 0.5(3)
C24A C20A C21A C22A 52.2(2)
C23A N5A C25A O3A 1.6(3)
C23A N5A C25A C26A -179.5(2)
C23A N5A C22A C21A 58.4(3)
C19A C14A C15A C16A -2.0(4)
C21A C20A C24A C23A -54.3(3)
C21B C20B C1B N2B 76.9(3)
C21B C20B C1B C2B -157.2(2)
C21B C20B C1B C2B' -177.5(5)
C21B C20B C24B C23B 53.2(3)
C20B C21B C22B N5B 57.5(3)
C20B C1B C2B C3B -80.2(3)
C20B C1B C2B' C3B' -166.2(9)
C1B N2B N3B C6B -177.3(2)
C1B N2B C4B N1B -3.7(4)
C1B N2B C4B C5B 176.0(2)
C1B C20B C24B C23B -70.7(3)
C1B C2B C3B N1B -64.8(4)
C23B N5B C22B C21B -57.5(3)
C23B N5B C25B O3B -1.3(4)
C23B N5B C25B C26B 178.9(2)
C24B C20B C1B N2B -161.5(2)
C24B C20B C1B C2B -35.7(3)
C24B C20B C1B C2B' -55.9(5)
C16B C15B C14B O2B -179.5(2)
C16B C15B C14B C19B 0.7(4)
C17A C16A C15A C14A 1.2(4)
C22B N5B C23B C24B 55.5(3)
C22B N5B C25B O3B -171.7(3)
C22B N5B C25B C26B 8.5(4)
C22B C21B C20B C1B 71.2(3)
C22B C21B C20B C24B -54.2(3)
C25B N5B C23B C24B -116.1(2)
C25B N5B C22B C21B 113.5(3)
C17B C18B C19B C14B -0.7(4)
C3B N1B C4B N2B -14.3(4)
C3B N1B C4B C5B 166.1(3)
C3B' N1B C4B N2B 18.2(7)
C3B' N1B C4B C5B -161.4(7)
